data_4315195
loop_
_publ_author_name
'Ching-Feng Fu'
'Chun-Chin Lee'
'Yi-Hung Liu'
'Shie-Ming Peng'
'Stefan Warsink'
'Cornelis J. Elsevier'
'Jwu-Ting Chen'
'Shiuh-Tzung Liu'

_publ_section_title
;
 Biscarbene Palladium(II) Complexes. Reactivity of Saturated Versus
 Unsaturated N-Heterocyclic Carbenes
;
_journal_name_full 'Inorganic Chemistry'
_journal_page_first 3011
_journal_page_last 3018
_journal_paper_doi 10.1021/ic9025188
_journal_volume 49
_journal_year 2010
_chemical_formula_sum 'C40 H48 Cl8 N4 O4 Pd2'
_chemical_formula_weight 1145.22
_chemical_name_systematic
; 
 ? 
;
_space_group_IT_number 14
_symmetry_cell_setting monoclinic
_symmetry_space_group_name_Hall '-P 2yn'
_symmetry_space_group_name_H-M 'P 1 21/n 1'
_atom_sites_solution_hydrogens geom
_atom_sites_solution_primary direct
_atom_sites_solution_secondary difmap
_audit_creation_method SHELXL-97
_cell_angle_alpha 90.00
_cell_angle_beta 106.7870(10)
_cell_angle_gamma 90.00
_cell_formula_units_Z 2
_cell_length_a 10.13200(10)
_cell_length_b 13.9446(2)
_cell_length_c 17.1902(2)
_cell_measurement_reflns_used 37049
_cell_measurement_temperature 295(2)
_cell_measurement_theta_max 27.5
_cell_measurement_theta_min 1
_cell_volume 2325.25(5)
_computing_cell_refinement 'HKL Denzo & Scalepack (Otwinowski & Minor)'
_computing_data_collection 'COLLECT (Nonius BV)'
_computing_data_reduction 'HKL Denzo & Scalepack (Otwinowski & Minor)'
_computing_molecular_graphics SHELXTL
_computing_publication_material SHELXTL
_computing_structure_refinement 'SHELXL-97 (Sheldrick, 1997)'
_computing_structure_solution 'SHELXS-97 (Sheldrick, 1990)'
_diffrn_ambient_temperature 295(2)
_diffrn_measured_fraction_theta_full 0.999
_diffrn_measured_fraction_theta_max 0.999
_diffrn_measurement_device_type 'Nonius KappaCCD'
_diffrn_measurement_method CCD
_diffrn_radiation_monochromator graphite
_diffrn_radiation_source 'fine-focus sealed tube'
_diffrn_radiation_type MoK\a
_diffrn_radiation_wavelength 0.71073
_diffrn_reflns_av_R_equivalents 0.0324
_diffrn_reflns_av_sigmaI/netI 0.0318
_diffrn_reflns_limit_h_max 13
_diffrn_reflns_limit_h_min -13
_diffrn_reflns_limit_k_max 18
_diffrn_reflns_limit_k_min -18
_diffrn_reflns_limit_l_max 22
_diffrn_reflns_limit_l_min -20
_diffrn_reflns_number 16626
_diffrn_reflns_theta_full 27.48
_diffrn_reflns_theta_max 27.48
_diffrn_reflns_theta_min 1.91
_exptl_absorpt_coefficient_mu 1.277
_exptl_absorpt_correction_T_max 0.861
_exptl_absorpt_correction_T_min 0.704
_exptl_absorpt_correction_type multi-scan
_exptl_absorpt_process_details
; 
multi-scan from symmetry-related measurements 
 Sortav (Blessing 1995) 
;
_exptl_crystal_density_diffrn 1.636
_exptl_crystal_density_method 'not measured'
_exptl_crystal_F_000 1152
_exptl_crystal_size_max 0.30
_exptl_crystal_size_mid 0.20
_exptl_crystal_size_min 0.15
_refine_diff_density_max 1.080
_refine_diff_density_min -0.775
_refine_diff_density_rms 0.221
_refine_ls_extinction_coef 0.0152(9)
_refine_ls_extinction_expression Fc^*^=kFc[1+0.001xFc^2^\l^3^/sin(2\q)]^-1/4^
_refine_ls_extinction_method SHELXL
_refine_ls_goodness_of_fit_ref 1.112
_refine_ls_hydrogen_treatment constr
_refine_ls_matrix_type full
_refine_ls_number_parameters 263
_refine_ls_number_reflns 5332
_refine_ls_number_restraints 0
_refine_ls_restrained_S_all 1.112
_refine_ls_R_factor_all 0.0571
_refine_ls_R_factor_gt 0.0386
_refine_ls_shift/su_max 0.001
_refine_ls_shift/su_mean 0.000
_refine_ls_structure_factor_coef Fsqd
_refine_ls_weighting_details 'calc w=1/[\s^2^(Fo^2^)+(0.0734P)^2^+0.2127P] where P=(Fo^2^+2Fc^2^)/3'
_refine_ls_weighting_scheme calc
_refine_ls_wR_factor_gt 0.1004
_refine_ls_wR_factor_ref 0.1204
_reflns_number_gt 4213
_reflns_number_total 5332
_reflns_threshold_expression >2sigma(I)
_cod_data_source_file ic9025188_si_002_1.cif
_cod_data_source_block 2c-ic12650
_cod_depositor_comments
;
The following automatic conversions were performed:

'_symmetry_cell_setting' value 'Monoclinic' changed to 'monoclinic'
according to the built-in table from CIF Core dictionary named
'cif_core.dic' version 2.4.1 from 2010-06-29.

Automatic conversion script
Id: cif_fix_values 1646 2011-03-28 12:23:43Z adriana 
;
_cod_database_code 4315195

loop_
_symmetry_equiv_pos_as_xyz
'x, y, z'
'-x+1/2, y+1/2, -z+1/2'
'-x, -y, -z'
'x-1/2, -y-1/2, z-1/2'

loop_
_atom_site_label
_atom_site_type_symbol
_atom_site_fract_x
_atom_site_fract_y
_atom_site_fract_z
_atom_site_U_iso_or_equiv
_atom_site_adp_type
_atom_site_occupancy
_atom_site_symmetry_multiplicity
_atom_site_calc_flag
_atom_site_refinement_flags
_atom_site_disorder_assembly
_atom_site_disorder_group
Pd1 Pd 0.54287(2) 0.383989(17) 0.028954(13) 0.03857(12) Uani 1 1 d . . .
Cl1 Cl 0.49939(9) 0.23660(6) -0.03298(5) 0.0532(2) Uani 1 1 d . . .
Cl2 Cl 0.58981(9) 0.53321(6) 0.09216(5) 0.0552(2) Uani 1 1 d . . .
O1 O 1.0241(2) 0.28793(19) -0.00634(14) 0.0543(6) Uani 1 1 d . . .
O2 O 0.3352(3) 0.3551(2) 0.31867(16) 0.0602(6) Uani 1 1 d . . .
N1 N 0.7698(3) 0.2825(2) 0.14150(15) 0.0449(6) Uani 1 1 d . . .
N2 N 0.6032(3) 0.3117(2) 0.19414(15) 0.0478(6) Uani 1 1 d . . .
C1 C 0.6461(3) 0.3213(2) 0.12902(17) 0.0384(6) Uani 1 1 d . . .
C2 C 0.8228(4) 0.2427(3) 0.2241(2) 0.0568(9) Uani 1 1 d . . .
H2A H 0.9042 0.2770 0.2552 0.068 Uiso 1 1 calc R . .
H2B H 0.8447 0.1752 0.2225 0.068 Uiso 1 1 calc R . .
C3 C 0.7024(3) 0.2580(3) 0.2593(2) 0.0549(9) Uani 1 1 d . . .
H3A H 0.6640 0.1973 0.2698 0.066 Uiso 1 1 calc R . .
H3B H 0.7304 0.2949 0.3092 0.066 Uiso 1 1 calc R . .
C4 C 0.8518(3) 0.2814(3) 0.08469(19) 0.0464(7) Uani 1 1 d . . .
H4A H 0.7904 0.2864 0.0299 0.056 Uiso 1 1 calc R . .
H4B H 0.8989 0.2201 0.0891 0.056 Uiso 1 1 calc R . .
C5 C 0.9583(3) 0.3611(2) 0.09788(18) 0.0417(7) Uani 1 1 d . . .
C6 C 0.9715(3) 0.4339(3) 0.1542(2) 0.0528(8) Uani 1 1 d . . .
H6A H 0.9119 0.4361 0.1864 0.063 Uiso 1 1 calc R . .
C7 C 1.0723(4) 0.5035(3) 0.1634(2) 0.0648(10) Uani 1 1 d . . .
H7A H 1.0815 0.5514 0.2022 0.078 Uiso 1 1 calc R . .
C8 C 1.1583(4) 0.5016(3) 0.1150(2) 0.0624(10) Uani 1 1 d . . .
H8A H 1.2255 0.5487 0.1210 0.075 Uiso 1 1 calc R . .
C9 C 1.1466(3) 0.4308(3) 0.0575(2) 0.0544(8) Uani 1 1 d . . .
H9A H 1.2053 0.4300 0.0247 0.065 Uiso 1 1 calc R . .
C10 C 1.0471(3) 0.3611(3) 0.0492(2) 0.0434(7) Uani 1 1 d . . .
C11 C 1.1113(4) 0.2808(3) -0.0578(2) 0.0657(10) Uani 1 1 d . . .
H11A H 1.0838 0.2268 -0.0933 0.099 Uiso 1 1 calc R . .
H11B H 1.2050 0.2726 -0.0252 0.099 Uiso 1 1 calc R . .
H11C H 1.1038 0.3383 -0.0894 0.099 Uiso 1 1 calc R . .
C12 C 0.4770(3) 0.3509(3) 0.2059(2) 0.0500(8) Uani 1 1 d . . .
H12A H 0.4374 0.3962 0.1626 0.060 Uiso 1 1 calc R . .
H12B H 0.4999 0.3859 0.2568 0.060 Uiso 1 1 calc R . .
C13 C 0.3708(3) 0.2757(2) 0.20705(19) 0.0458(7) Uani 1 1 d . . .
C14 C 0.3372(4) 0.2043(3) 0.1499(2) 0.0638(10) Uani 1 1 d . . .
H14A H 0.3845 0.1996 0.1111 0.077 Uiso 1 1 calc R . .
C15 C 0.2348(5) 0.1394(4) 0.1491(3) 0.0832(15) Uani 1 1 d . . .
H15A H 0.2127 0.0917 0.1097 0.100 Uiso 1 1 calc R . .
C16 C 0.1654(4) 0.1451(4) 0.2064(3) 0.0808(15) Uani 1 1 d . . .
H16A H 0.0962 0.1010 0.2056 0.097 Uiso 1 1 calc R . .
C17 C 0.1966(4) 0.2145(3) 0.2646(3) 0.0682(12) Uani 1 1 d . . .
H17A H 0.1500 0.2171 0.3039 0.082 Uiso 1 1 calc R . .
C18 C 0.2986(3) 0.2818(3) 0.2650(2) 0.0491(8) Uani 1 1 d . . .
C19 C 0.2676(6) 0.3651(4) 0.3798(3) 0.0923(17) Uani 1 1 d . . .
H19A H 0.3033 0.4203 0.4126 0.138 Uiso 1 1 calc R . .
H19B H 0.2832 0.3088 0.4133 0.138 Uiso 1 1 calc R . .
H19C H 0.1704 0.3731 0.3549 0.138 Uiso 1 1 calc R . .
Cl3 Cl 0.6121(2) 0.00919(14) 0.14695(12) 0.1407(7) Uani 1 1 d . . .
Cl4 Cl 0.85257(15) -0.00427(11) 0.08693(10) 0.1082(5) Uani 1 1 d . . .
C20 C 0.6772(5) 0.0050(4) 0.0633(3) 0.0970(16) Uani 1 1 d . . .
H20A H 0.6363 -0.0494 0.0297 0.116 Uiso 1 1 calc R . .
H20B H 0.6484 0.0625 0.0312 0.116 Uiso 1 1 calc R . .

loop_
_atom_site_aniso_label
_atom_site_aniso_U_11
_atom_site_aniso_U_22
_atom_site_aniso_U_33
_atom_site_aniso_U_23
_atom_site_aniso_U_13
_atom_site_aniso_U_12
Pd1 0.03955(17) 0.04316(18) 0.03408(16) 0.00300(9) 0.01235(11) -0.00002(9)
Cl1 0.0553(4) 0.0503(5) 0.0528(5) -0.0076(4) 0.0139(4) 0.0011(4)
Cl2 0.0702(5) 0.0473(5) 0.0400(4) 0.0027(3) 0.0032(4) -0.0026(4)
O1 0.0496(13) 0.0664(16) 0.0547(13) -0.0128(12) 0.0277(11) -0.0068(11)
O2 0.0647(15) 0.0712(16) 0.0571(15) 0.0024(14) 0.0370(13) 0.0054(13)
N1 0.0357(12) 0.0613(17) 0.0408(13) 0.0067(12) 0.0160(10) 0.0061(12)
N2 0.0447(14) 0.0635(18) 0.0395(14) 0.0116(13) 0.0190(11) 0.0071(13)
C1 0.0372(14) 0.0435(16) 0.0371(14) -0.0004(13) 0.0150(12) -0.0006(12)
C2 0.0464(17) 0.075(3) 0.0490(19) 0.0152(18) 0.0129(15) 0.0096(17)
C3 0.0540(19) 0.072(2) 0.0384(17) 0.0147(16) 0.0124(14) 0.0069(17)
C4 0.0375(15) 0.060(2) 0.0468(17) -0.0029(15) 0.0198(13) 0.0029(14)
C5 0.0347(14) 0.0510(18) 0.0394(16) 0.0010(14) 0.0106(12) 0.0037(13)
C6 0.0492(17) 0.061(2) 0.0499(18) -0.0084(17) 0.0162(15) 0.0012(16)
C7 0.064(2) 0.064(2) 0.061(2) -0.016(2) 0.0093(19) -0.0026(19)
C8 0.0502(19) 0.060(2) 0.072(2) 0.000(2) 0.0098(18) -0.0099(17)
C9 0.0433(17) 0.064(2) 0.058(2) 0.0037(18) 0.0171(15) -0.0026(16)
C10 0.0334(15) 0.0529(19) 0.0431(16) 0.0020(14) 0.0094(12) 0.0044(13)
C11 0.063(2) 0.084(3) 0.062(2) -0.008(2) 0.0374(19) 0.001(2)
C12 0.0493(17) 0.0561(19) 0.0548(19) 0.0018(17) 0.0312(15) 0.0049(16)
C13 0.0420(15) 0.0517(19) 0.0439(16) 0.0098(15) 0.0125(13) 0.0059(14)
C14 0.073(2) 0.062(2) 0.052(2) -0.0007(19) 0.0114(18) 0.004(2)
C15 0.080(3) 0.065(3) 0.084(3) 0.000(2) -0.009(3) -0.003(2)
C16 0.047(2) 0.068(3) 0.113(4) 0.025(3) 0.000(2) -0.008(2)
C17 0.0410(18) 0.074(3) 0.092(3) 0.030(2) 0.0237(19) 0.0095(18)
C18 0.0382(16) 0.058(2) 0.0527(19) 0.0161(17) 0.0166(14) 0.0127(14)
C19 0.119(4) 0.102(4) 0.085(3) 0.013(3) 0.075(3) 0.028(3)
Cl3 0.1815(17) 0.1175(14) 0.1511(15) -0.0127(13) 0.0928(14) -0.0160(13)
Cl4 0.0931(9) 0.0989(10) 0.1208(11) 0.0109(9) 0.0121(8) 0.0007(8)
C20 0.092(3) 0.100(4) 0.083(3) 0.009(3) 0.000(3) -0.010(3)

loop_
_atom_type_symbol
_atom_type_description
_atom_type_scat_dispersion_real
_atom_type_scat_dispersion_imag
_atom_type_scat_source
C C 0.0033 0.0016 'International Tables Vol C Tables 4.2.6.8 and 6.1.1.4'
H H 0.0000 0.0000 'International Tables Vol C Tables 4.2.6.8 and 6.1.1.4'
N N 0.0061 0.0033 'International Tables Vol C Tables 4.2.6.8 and 6.1.1.4'
O O 0.0106 0.0060 'International Tables Vol C Tables 4.2.6.8 and 6.1.1.4'
Cl Cl 0.1484 0.1585 'International Tables Vol C Tables 4.2.6.8 and 6.1.1.4'
Pd Pd -0.9988 1.0072 'International Tables Vol C Tables 4.2.6.8 and 6.1.1.4'

loop_
_geom_angle_atom_site_label_1
_geom_angle_atom_site_label_2
_geom_angle_atom_site_label_3
_geom_angle
_geom_angle_site_symmetry_1
_geom_angle_site_symmetry_3
_geom_angle_publ_flag
C1 Pd1 Cl1 89.43(9) . . ?
C1 Pd1 Cl2 90.21(9) . . ?
Cl1 Pd1 Cl2 179.31(3) . . ?
C1 Pd1 Cl2 177.49(9) . 3_665 ?
Cl1 Pd1 Cl2 92.50(3) . 3_665 ?
Cl2 Pd1 Cl2 87.88(3) . 3_665 ?
Pd1 Cl2 Pd1 92.12(3) . 3_665 ?
C10 O1 C11 118.3(3) . . ?
C18 O2 C19 118.9(4) . . ?
C1 N1 C4 126.4(3) . . ?
C1 N1 C2 112.0(2) . . ?
C4 N1 C2 121.6(3) . . ?
C1 N2 C12 126.7(3) . . ?
C1 N2 C3 112.1(3) . . ?
C12 N2 C3 121.2(3) . . ?
N2 C1 N1 110.4(3) . . ?
N2 C1 Pd1 124.8(2) . . ?
N1 C1 Pd1 124.7(2) . . ?
N1 C2 C3 102.7(2) . . ?
N1 C2 H2A 111.2 . . ?
C3 C2 H2A 111.2 . . ?
N1 C2 H2B 111.2 . . ?
C3 C2 H2B 111.2 . . ?
H2A C2 H2B 109.1 . . ?
N2 C3 C2 102.6(2) . . ?
N2 C3 H3A 111.2 . . ?
C2 C3 H3A 111.2 . . ?
N2 C3 H3B 111.2 . . ?
C2 C3 H3B 111.2 . . ?
H3A C3 H3B 109.2 . . ?
N1 C4 C5 114.3(3) . . ?
N1 C4 H4A 108.7 . . ?
C5 C4 H4A 108.7 . . ?
N1 C4 H4B 108.7 . . ?
C5 C4 H4B 108.7 . . ?
H4A C4 H4B 107.6 . . ?
C6 C5 C10 118.2(3) . . ?
C6 C5 C4 124.2(3) . . ?
C10 C5 C4 117.6(3) . . ?
C5 C6 C7 120.9(3) . . ?
C5 C6 H6A 119.6 . . ?
C7 C6 H6A 119.6 . . ?
C8 C7 C6 119.7(4) . . ?
C8 C7 H7A 120.1 . . ?
C6 C7 H7A 120.1 . . ?
C7 C8 C9 120.8(4) . . ?
C7 C8 H8A 119.6 . . ?
C9 C8 H8A 119.6 . . ?
C10 C9 C8 119.2(3) . . ?
C10 C9 H9A 120.4 . . ?
C8 C9 H9A 120.4 . . ?
O1 C10 C9 124.7(3) . . ?
O1 C10 C5 114.1(3) . . ?
C9 C10 C5 121.2(3) . . ?
O1 C11 H11A 109.5 . . ?
O1 C11 H11B 109.5 . . ?
H11A C11 H11B 109.5 . . ?
O1 C11 H11C 109.5 . . ?
H11A C11 H11C 109.5 . . ?
H11B C11 H11C 109.5 . . ?
N2 C12 C13 113.5(3) . . ?
N2 C12 H12A 108.9 . . ?
C13 C12 H12A 108.9 . . ?
N2 C12 H12B 108.9 . . ?
C13 C12 H12B 108.9 . . ?
H12A C12 H12B 107.7 . . ?
C14 C13 C18 118.8(3) . . ?
C14 C13 C12 121.8(3) . . ?
C18 C13 C12 119.3(3) . . ?
C13 C14 C15 121.1(4) . . ?
C13 C14 H14A 119.5 . . ?
C15 C14 H14A 119.5 . . ?
C16 C15 C14 119.9(5) . . ?
C16 C15 H15A 120.0 . . ?
C14 C15 H15A 120.0 . . ?
C17 C16 C15 120.7(4) . . ?
C17 C16 H16A 119.6 . . ?
C15 C16 H16A 119.6 . . ?
C16 C17 C18 119.8(4) . . ?
C16 C17 H17A 120.1 . . ?
C18 C17 H17A 120.1 . . ?
O2 C18 C17 124.6(3) . . ?
O2 C18 C13 115.8(3) . . ?
C17 C18 C13 119.6(4) . . ?
O2 C19 H19A 109.5 . . ?
O2 C19 H19B 109.5 . . ?
H19A C19 H19B 109.5 . . ?
O2 C19 H19C 109.5 . . ?
H19A C19 H19C 109.5 . . ?
H19B C19 H19C 109.5 . . ?
Cl4 C20 Cl3 114.9(3) . . ?
Cl4 C20 H20A 108.6 . . ?
Cl3 C20 H20A 108.6 . . ?
Cl4 C20 H20B 108.6 . . ?
Cl3 C20 H20B 108.6 . . ?
H20A C20 H20B 107.5 . . ?

loop_
_geom_bond_atom_site_label_1
_geom_bond_atom_site_label_2
_geom_bond_distance
_geom_bond_site_symmetry_2
_geom_bond_publ_flag
Pd1 C1 1.943(3) . ?
Pd1 Cl1 2.2980(9) . ?
Pd1 Cl2 2.3319(9) . ?
Pd1 Cl2 2.4204(8) 3_665 ?
Cl2 Pd1 2.4204(8) 3_665 ?
O1 C10 1.370(4) . ?
O1 C11 1.422(4) . ?
O2 C18 1.354(5) . ?
O2 C19 1.417(5) . ?
N1 C1 1.325(4) . ?
N1 C4 1.454(4) . ?
N1 C2 1.473(4) . ?
N2 C1 1.320(4) . ?
N2 C12 1.457(4) . ?
N2 C3 1.475(4) . ?
C2 C3 1.524(5) . ?
C2 H2A 0.9700 . ?
C2 H2B 0.9700 . ?
C3 H3A 0.9700 . ?
C3 H3B 0.9700 . ?
C4 C5 1.519(5) . ?
C4 H4A 0.9700 . ?
C4 H4B 0.9700 . ?
C5 C6 1.383(5) . ?
C5 C10 1.395(4) . ?
C6 C7 1.386(6) . ?
C6 H6A 0.9300 . ?
C7 C8 1.367(6) . ?
C7 H7A 0.9300 . ?
C8 C9 1.379(5) . ?
C8 H8A 0.9300 . ?
C9 C10 1.378(5) . ?
C9 H9A 0.9300 . ?
C11 H11A 0.9600 . ?
C11 H11B 0.9600 . ?
C11 H11C 0.9600 . ?
C12 C13 1.508(5) . ?
C12 H12A 0.9700 . ?
C12 H12B 0.9700 . ?
C13 C14 1.371(5) . ?
C13 C18 1.399(5) . ?
C14 C15 1.373(7) . ?
C14 H14A 0.9300 . ?
C15 C16 1.367(8) . ?
C15 H15A 0.9300 . ?
C16 C17 1.363(7) . ?
C16 H16A 0.9300 . ?
C17 C18 1.394(5) . ?
C17 H17A 0.9300 . ?
C19 H19A 0.9600 . ?
C19 H19B 0.9600 . ?
C19 H19C 0.9600 . ?
Cl3 C20 1.747(6) . ?
Cl4 C20 1.710(6) . ?
C20 H20A 0.9700 . ?
C20 H20B 0.9700 . ?
